data_4338736
loop_
_publ_author_name
'Mandal, Abhishek'
'Agarwala, Hemlata'
'Ray, Ritwika'
'Plebst, Sebastian'
'Mobin, Shaikh M.'
'Priego, Jos\'e Luis'
'Jim\'enez-Aparicio, Reyes'
'Kaim, Wolfgang'
'Lahiri, Goutam Kumar'

_publ_section_title
;
 Sensitivity of the valence structure in diruthenium complexes as a
 function of terminal and bridging ligands.
;
_journal_issue 12
_journal_name_full 'Inorganic chemistry'
_journal_page_first 6082
_journal_page_last 6093
_journal_paper_doi 10.1021/ic500452h
_journal_volume 53
_journal_year 2014
_chemical_formula_sum 'C34 H36 N2 O10 Ru2'
_chemical_formula_weight 834.79
_chemical_name_systematic
;
 ?
;
_space_group_IT_number 2
_symmetry_cell_setting triclinic
_symmetry_space_group_name_Hall '-P 1'
_symmetry_space_group_name_H-M 'P -1'
_atom_sites_solution_hydrogens geom
_atom_sites_solution_primary direct
_atom_sites_solution_secondary difmap
_audit_creation_method SHELXL-97
_cell_angle_alpha 97.885(4)
_cell_angle_beta 107.085(4)
_cell_angle_gamma 101.924(4)
_cell_formula_units_Z 2
_cell_length_a 10.8407(5)
_cell_length_b 11.9348(6)
_cell_length_c 14.6625(6)
_cell_measurement_reflns_used 5027
_cell_measurement_temperature 150(2)
_cell_measurement_theta_max 32.5711
_cell_measurement_theta_min 2.9877
_cell_volume 1734.04(15)
_computing_cell_refinement 'CrysAlis RED, Oxford Diffraction Ltd.,'
_computing_data_collection 'CrysAlis CCD, Oxford Diffraction Ltd.,'
_computing_data_reduction 'CrysAlis RED, Oxford Diffraction Ltd.,'
_computing_molecular_graphics Ortep3
_computing_publication_material Shelx97
_computing_structure_refinement 'SHELXL-97 (Sheldrick, 1997)'
_computing_structure_solution 'SHELXS-97 (Sheldrick, 1997)'
_diffrn_ambient_temperature 150(2)
_diffrn_detector_area_resol_mean 15.9948
_diffrn_measured_fraction_theta_full 0.998
_diffrn_measured_fraction_theta_max 0.998
_diffrn_measurement_device_type 'OXFORD DIFFRACTION SUPER NOVA'
_diffrn_measurement_method \w/q-scan
_diffrn_radiation_monochromator graphite
_diffrn_radiation_source 'Micro-Focus (Mo) X-ray Source'
_diffrn_radiation_type MoK\a
_diffrn_radiation_wavelength 0.71073
_diffrn_reflns_av_R_equivalents 0.0733
_diffrn_reflns_av_sigmaI/netI 0.0830
_diffrn_reflns_limit_h_max 12
_diffrn_reflns_limit_h_min -12
_diffrn_reflns_limit_k_max 13
_diffrn_reflns_limit_k_min -14
_diffrn_reflns_limit_l_max 17
_diffrn_reflns_limit_l_min -17
_diffrn_reflns_number 12656
_diffrn_reflns_theta_full 25.00
_diffrn_reflns_theta_max 25.00
_diffrn_reflns_theta_min 2.99
_exptl_absorpt_coefficient_mu 0.929
_exptl_absorpt_correction_T_max 0.8506
_exptl_absorpt_correction_T_min 0.7490
_exptl_absorpt_correction_type multi-scan
_exptl_absorpt_process_details
;
CrysAlis RED, Oxford Diffraction Ltd.,
Version 1.171.31.7 (release 18-10-2006 CrysAlis171 .NET)
(compiled Oct 18 2006,16:28:17)
Empirical absorption correction using spherical harmonics,
 implemented in SCALE3 ABSPACK scaling algorithm.
;
_exptl_crystal_colour black
_exptl_crystal_density_diffrn 1.599
_exptl_crystal_density_method 'not measured'
_exptl_crystal_description block
_exptl_crystal_F_000 844
_exptl_crystal_size_max 0.33
_exptl_crystal_size_mid 0.26
_exptl_crystal_size_min 0.18
_refine_diff_density_max 1.763
_refine_diff_density_min -0.862
_refine_diff_density_rms 0.125
_refine_ls_extinction_method none
_refine_ls_goodness_of_fit_ref 1.075
_refine_ls_hydrogen_treatment riding
_refine_ls_matrix_type full
_refine_ls_number_parameters 441
_refine_ls_number_reflns 6082
_refine_ls_number_restraints 0
_refine_ls_restrained_S_all 1.075
_refine_ls_R_factor_all 0.0614
_refine_ls_R_factor_gt 0.0470
_refine_ls_shift/su_max 0.001
_refine_ls_shift/su_mean 0.000
_refine_ls_structure_factor_coef Fsqd
_refine_ls_weighting_details 'calc w=1/[\s^2^(Fo^2^)+(0.0480P)^2^+0.0000P] where P=(Fo^2^+2Fc^2^)/3'
_refine_ls_weighting_scheme calc
_refine_ls_wR_factor_gt 0.1132
_refine_ls_wR_factor_ref 0.1254
_reflns_number_gt 4907
_reflns_number_total 6082
_reflns_threshold_expression >2sigma(I)
_cod_data_source_file ic500452h_si_001.cif
_cod_data_source_block 1
_cod_depositor_comments
;
The following automatic conversions were performed:

'_symmetry_cell_setting' value 'Triclinic' changed to 'triclinic'
according to
/usr/data/users/saulius/crontab/automatic-downloads/rss-feeds/ACS/lib/dictionaries/cif_core.dic
dictionary named 'cif_core.dic' version 2.4.2 from 2011-04-26.

Automatic conversion script
Id: cif_fix_values 2281 2013-09-26 08:29:07Z andrius 

 Adding full bibliography for 4338735--4338737.cif.
;
_cod_original_cell_volume 1734.04(14)
_cod_database_code 4338736

loop_
_symmetry_equiv_pos_as_xyz
'x, y, z'
'-x, -y, -z'

loop_
_atom_site_label
_atom_site_type_symbol
_atom_site_fract_x
_atom_site_fract_y
_atom_site_fract_z
_atom_site_U_iso_or_equiv
_atom_site_adp_type
_atom_site_occupancy
_atom_site_symmetry_multiplicity
_atom_site_calc_flag
_atom_site_refinement_flags
Ru1 Ru 0.37251(4) 0.90106(3) 1.10681(3) 0.02157(13) Uani 1 1 d .
Ru2 Ru 0.07161(4) 0.37425(3) 0.62444(3) 0.02382(14) Uani 1 1 d .
O1 O 0.2943(3) 0.7303(3) 1.0802(2) 0.0236(7) Uani 1 1 d .
N2 N 0.1042(4) 0.5434(3) 0.6407(3) 0.0233(9) Uani 1 1 d .
H2N H 0.0949 0.5707 0.5869 0.028 Uiso 1 1 calc R
O3 O 0.1989(3) 0.9248(3) 1.1175(3) 0.0292(8) Uani 1 1 d .
O4 O 0.4566(3) 1.0752(3) 1.1327(3) 0.0262(8) Uani 1 1 d .
O5 O 0.4263(3) 0.9055(3) 1.2548(2) 0.0271(8) Uani 1 1 d .
O6 O 0.5505(3) 0.8764(3) 1.1031(2) 0.0247(8) Uani 1 1 d .
O7 O -0.1243(3) 0.3550(3) 0.5463(2) 0.0278(8) Uani 1 1 d .
O8 O 0.0389(4) 0.1946(3) 0.6166(2) 0.0303(8) Uani 1 1 d .
O9 O 0.2657(3) 0.3947(3) 0.6987(3) 0.0306(8) Uani 1 1 d .
O10 O 0.1011(3) 0.3545(3) 0.4940(2) 0.0301(8) Uani 1 1 d .
N1 N 0.3165(4) 0.8959(3) 0.9678(3) 0.0223(9) Uani 1 1 d .
H1N H 0.3359 0.9642 0.9517 0.027 Uiso 1 1 calc R
O2 O 0.0451(3) 0.3884(3) 0.7514(2) 0.0259(8) Uani 1 1 d .
C1 C 0.2541(5) 0.8067(4) 0.8937(4) 0.0228(11) Uani 1 1 d .
C2 C 0.2207(5) 0.8300(4) 0.7954(4) 0.0259(11) Uani 1 1 d .
H2 H 0.2412 0.9088 0.7878 0.031 Uiso 1 1 calc R
C3 C 0.1627(5) 0.7444(4) 0.7164(4) 0.0308(12) Uani 1 1 d .
H3 H 0.1363 0.7641 0.6542 0.037 Uiso 1 1 calc R
C4 C 0.1384(5) 0.6221(4) 0.7220(4) 0.0248(11) Uani 1 1 d .
C5 C 0.1544(5) 0.5938(4) 0.8168(3) 0.0219(10) Uani 1 1 d .
C6 C 0.1041(4) 0.4769(4) 0.8243(4) 0.0213(10) Uani 1 1 d .
C7 C 0.1128(4) 0.4511(4) 0.9204(3) 0.0205(10) Uani 1 1 d .
C8 C 0.0520(5) 0.3375(4) 0.9277(4) 0.0220(10) Uani 1 1 d .
H8 H 0.0049 0.2782 0.8704 0.026 Uiso 1 1 calc R
C9 C 0.0614(5) 0.3132(4) 1.0184(4) 0.0263(11) Uani 1 1 d .
H9 H 0.0202 0.2369 1.0232 0.032 Uiso 1 1 calc R
C10 C 0.1310(5) 0.3996(4) 1.1035(4) 0.0270(11) Uani 1 1 d .
H10 H 0.1380 0.3818 1.1657 0.032 Uiso 1 1 calc R
C11 C 0.1896(4) 0.5114(4) 1.0961(4) 0.0214(10) Uani 1 1 d .
H11 H 0.2374 0.5702 1.1537 0.026 Uiso 1 1 calc R
C12 C 0.1789(4) 0.5382(4) 1.0047(3) 0.0201(10) Uani 1 1 d .
C13 C 0.2342(4) 0.6587(4) 0.9976(3) 0.0201(10) Uani 1 1 d .
C14 C 0.2135(4) 0.6863(4) 0.9034(3) 0.0201(10) Uani 1 1 d .
C15 C 0.0390(5) 1.0243(5) 1.1373(4) 0.0403(14) Uani 1 1 d .
H15A H -0.0303 0.9847 1.0747 0.060 Uiso 1 1 calc R
H15B H 0.0329 1.1048 1.1548 0.060 Uiso 1 1 calc R
H15C H 0.0263 0.9821 1.1880 0.060 Uiso 1 1 calc R
C16 C 0.1748(5) 1.0267(5) 1.1289(4) 0.0292(12) Uani 1 1 d .
C17 C 0.2590(5) 1.1321(4) 1.1325(4) 0.0317(12) Uani 1 1 d .
H17 H 0.2235 1.1984 1.1352 0.038 Uiso 1 1 calc R
C18 C 0.3911(5) 1.1526(5) 1.1325(4) 0.0286(12) Uani 1 1 d .
C19 C 0.4662(5) 1.2739(4) 1.1332(5) 0.0362(13) Uani 1 1 d .
H19A H 0.5376 1.3061 1.1962 0.054 Uiso 1 1 calc R
H19B H 0.4047 1.3243 1.1229 0.054 Uiso 1 1 calc R
H19C H 0.5053 1.2703 1.0808 0.054 Uiso 1 1 calc R
C20 C 0.5339(6) 0.8667(5) 1.4055(4) 0.0374(13) Uani 1 1 d .
H20A H 0.5286 0.9406 1.4407 0.056 Uiso 1 1 calc R
H20B H 0.6183 0.8498 1.4393 0.056 Uiso 1 1 calc R
H20C H 0.4589 0.8031 1.4032 0.056 Uiso 1 1 calc R
C21 C 0.5277(5) 0.8771(4) 1.3025(4) 0.0268(11) Uani 1 1 d .
C22 C 0.6288(5) 0.8514(5) 1.2677(4) 0.0312(12) Uani 1 1 d .
H22 H 0.7013 0.8344 1.3134 0.037 Uiso 1 1 calc R
C23 C 0.6343(5) 0.8482(4) 1.1749(4) 0.0260(11) Uani 1 1 d .
C24 C 0.7443(5) 0.8088(5) 1.1468(4) 0.0354(13) Uani 1 1 d .
H24A H 0.7112 0.7263 1.1128 0.053 Uiso 1 1 calc R
H24B H 0.8205 0.8177 1.2058 0.053 Uiso 1 1 calc R
H24C H 0.7724 0.8567 1.1037 0.053 Uiso 1 1 calc R
C25 C -0.3468(5) 0.2646(5) 0.4486(4) 0.0429(15) Uani 1 1 d .
H25A H -0.3819 0.3142 0.4881 0.064 Uiso 1 1 calc R
H25B H -0.4082 0.1860 0.4247 0.064 Uiso 1 1 calc R
H25C H -0.3380 0.2988 0.3931 0.064 Uiso 1 1 calc R
C26 C -0.2120(5) 0.2565(5) 0.5100(4) 0.0336(13) Uani 1 1 d .
C27 C -0.1924(6) 0.1480(5) 0.5234(4) 0.0422(15) Uani 1 1 d .
H27 H -0.2681 0.0829 0.4924 0.051 Uiso 1 1 calc R
C28 C -0.0745(6) 0.1213(5) 0.5770(4) 0.0347(13) Uani 1 1 d .
C29 C -0.0805(7) -0.0032(5) 0.5878(5) 0.0512(17) Uani 1 1 d .
H29A H 0.0103 -0.0108 0.6168 0.077 Uiso 1 1 calc R
H29B H -0.1227 -0.0559 0.5234 0.077 Uiso 1 1 calc R
H29C H -0.1330 -0.0238 0.6301 0.077 Uiso 1 1 calc R
C30 C 0.4979(5) 0.4382(5) 0.7304(5) 0.0428(15) Uani 1 1 d .
H30A H 0.4961 0.4434 0.7973 0.064 Uiso 1 1 calc R
H30B H 0.5521 0.5122 0.7254 0.064 Uiso 1 1 calc R
H30C H 0.5367 0.3743 0.7138 0.064 Uiso 1 1 calc R
C31 C 0.3578(5) 0.4147(5) 0.6609(4) 0.0350(13) Uani 1 1 d .
C32 C 0.3352(6) 0.4111(5) 0.5613(4) 0.0396(14) Uani 1 1 d .
H32 H 0.4131 0.4326 0.5437 0.047 Uiso 1 1 calc R
C33 C 0.2163(5) 0.3808(5) 0.4859(4) 0.0338(13) Uani 1 1 d .
C34 C 0.2156(7) 0.3782(6) 0.3816(4) 0.0488(16) Uani 1 1 d .
H34A H 0.1570 0.3038 0.3394 0.073 Uiso 1 1 calc R
H34B H 0.3066 0.3859 0.3799 0.073 Uiso 1 1 calc R
H34C H 0.1827 0.4432 0.3585 0.073 Uiso 1 1 calc R

loop_
_atom_site_aniso_label
_atom_site_aniso_U_11
_atom_site_aniso_U_22
_atom_site_aniso_U_33
_atom_site_aniso_U_23
_atom_site_aniso_U_13
_atom_site_aniso_U_12
Ru1 0.0221(2) 0.0208(2) 0.0189(2) 0.00143(17) 0.00487(18) 0.00416(16)
Ru2 0.0290(2) 0.0227(2) 0.0157(2) 0.00264(18) 0.00304(18) 0.00553(17)
O1 0.0294(18) 0.0214(17) 0.0163(18) 0.0037(15) 0.0067(15) 0.0002(14)
N2 0.034(2) 0.020(2) 0.015(2) 0.0072(18) 0.0064(18) 0.0039(17)
O3 0.0235(18) 0.032(2) 0.030(2) 0.0034(17) 0.0095(16) 0.0035(15)
O4 0.0273(18) 0.0216(18) 0.026(2) 0.0004(15) 0.0088(16) 0.0016(14)
O5 0.0276(19) 0.0274(19) 0.0229(19) 0.0021(16) 0.0076(16) 0.0034(15)
O6 0.0253(18) 0.0256(18) 0.0250(19) 0.0092(16) 0.0092(15) 0.0068(14)
O7 0.0261(18) 0.0290(19) 0.0216(19) 0.0045(16) 0.0018(15) 0.0026(15)
O8 0.043(2) 0.0242(19) 0.0189(19) 0.0020(16) 0.0049(17) 0.0092(16)
O9 0.030(2) 0.028(2) 0.027(2) 0.0038(17) 0.0026(17) 0.0038(15)
O10 0.037(2) 0.031(2) 0.0188(19) 0.0030(16) 0.0068(16) 0.0059(16)
N1 0.023(2) 0.017(2) 0.026(2) 0.0081(19) 0.0064(18) 0.0031(16)
O2 0.0349(19) 0.0186(17) 0.0194(18) 0.0034(15) 0.0055(16) 0.0019(14)
C1 0.020(2) 0.026(3) 0.023(3) 0.009(2) 0.006(2) 0.007(2)
C2 0.027(3) 0.022(3) 0.025(3) 0.009(2) 0.004(2) 0.004(2)
C3 0.039(3) 0.030(3) 0.018(3) 0.008(2) 0.002(2) 0.006(2)
C4 0.024(3) 0.025(3) 0.023(3) 0.009(2) 0.006(2) 0.002(2)
C5 0.022(2) 0.024(3) 0.019(3) 0.005(2) 0.006(2) 0.0058(19)
C6 0.017(2) 0.024(3) 0.022(3) 0.006(2) 0.003(2) 0.0078(19)
C7 0.014(2) 0.028(3) 0.020(3) 0.004(2) 0.005(2) 0.0074(19)
C8 0.025(3) 0.020(2) 0.024(3) 0.007(2) 0.007(2) 0.0109(19)
C9 0.030(3) 0.023(3) 0.028(3) 0.007(2) 0.011(2) 0.009(2)
C10 0.031(3) 0.032(3) 0.024(3) 0.011(2) 0.013(2) 0.012(2)
C11 0.022(2) 0.022(2) 0.019(3) 0.001(2) 0.004(2) 0.0075(19)
C12 0.016(2) 0.023(2) 0.022(3) 0.007(2) 0.005(2) 0.0089(19)
C13 0.017(2) 0.023(2) 0.021(3) 0.003(2) 0.007(2) 0.0083(19)
C14 0.016(2) 0.024(3) 0.021(3) 0.006(2) 0.005(2) 0.0063(18)
C15 0.033(3) 0.051(4) 0.039(4) 0.009(3) 0.011(3) 0.016(3)
C16 0.025(3) 0.040(3) 0.023(3) 0.007(2) 0.006(2) 0.009(2)
C17 0.030(3) 0.026(3) 0.044(3) 0.010(3) 0.015(3) 0.012(2)
C18 0.030(3) 0.028(3) 0.023(3) 0.000(2) 0.004(2) 0.006(2)
C19 0.031(3) 0.024(3) 0.052(4) 0.007(3) 0.012(3) 0.008(2)
C20 0.047(3) 0.039(3) 0.023(3) 0.005(3) 0.008(3) 0.010(3)
C21 0.030(3) 0.019(3) 0.022(3) 0.002(2) 0.001(2) 0.000(2)
C22 0.037(3) 0.030(3) 0.024(3) 0.011(2) 0.001(2) 0.010(2)
C23 0.026(3) 0.019(3) 0.033(3) 0.005(2) 0.009(2) 0.007(2)
C24 0.036(3) 0.050(4) 0.027(3) 0.008(3) 0.011(3) 0.026(3)
C25 0.033(3) 0.052(4) 0.036(4) 0.012(3) 0.002(3) 0.005(3)
C26 0.035(3) 0.036(3) 0.028(3) 0.011(3) 0.011(3) 0.002(2)
C27 0.039(3) 0.036(3) 0.040(4) 0.014(3) 0.002(3) -0.002(3)
C28 0.047(3) 0.025(3) 0.027(3) 0.002(2) 0.008(3) 0.006(2)
C29 0.068(4) 0.028(3) 0.042(4) 0.004(3) 0.002(3) 0.004(3)
C30 0.034(3) 0.034(3) 0.051(4) 0.004(3) 0.005(3) 0.008(2)
C31 0.029(3) 0.031(3) 0.041(4) 0.008(3) 0.005(3) 0.007(2)
C32 0.038(3) 0.045(4) 0.040(4) 0.014(3) 0.018(3) 0.010(3)
C33 0.036(3) 0.036(3) 0.033(3) 0.004(3) 0.014(3) 0.013(2)
C34 0.057(4) 0.063(4) 0.036(4) 0.011(3) 0.028(3) 0.019(3)

loop_
_atom_type_symbol
_atom_type_description
_atom_type_scat_dispersion_real
_atom_type_scat_dispersion_imag
_atom_type_scat_source
C C 0.0033 0.0016 'International Tables Vol C Tables 4.2.6.8 and 6.1.1.4'
H H 0.0000 0.0000 'International Tables Vol C Tables 4.2.6.8 and 6.1.1.4'
N N 0.0061 0.0033 'International Tables Vol C Tables 4.2.6.8 and 6.1.1.4'
O O 0.0106 0.0060 'International Tables Vol C Tables 4.2.6.8 and 6.1.1.4'
Ru Ru -1.2594 0.8363 'International Tables Vol C Tables 4.2.6.8 and 6.1.1.4'

loop_
_geom_angle_atom_site_label_1
_geom_angle_atom_site_label_2
_geom_angle_atom_site_label_3
_geom_angle
N1 Ru1 O1 89.71(15)
N1 Ru1 O3 92.96(15)
O1 Ru1 O3 88.60(14)
N1 Ru1 O4 89.78(15)
O1 Ru1 O4 178.42(13)
O3 Ru1 O4 92.91(14)
N1 Ru1 O6 89.90(15)
O1 Ru1 O6 91.10(13)
O3 Ru1 O6 177.12(13)
O4 Ru1 O6 87.41(13)
N1 Ru1 O5 178.29(14)
O1 Ru1 O5 89.69(13)
O3 Ru1 O5 85.42(14)
O4 Ru1 O5 90.86(13)
O6 Ru1 O5 91.72(13)
N2 Ru2 O2 88.57(15)
N2 Ru2 O9 89.57(15)
O2 Ru2 O9 86.25(14)
N2 Ru2 O10 93.22(15)
O2 Ru2 O10 177.99(14)
O9 Ru2 O10 92.84(14)
N2 Ru2 O7 89.86(15)
O2 Ru2 O7 95.05(14)
O9 Ru2 O7 178.57(13)
O10 Ru2 O7 85.88(14)
N2 Ru2 O8 176.35(15)
O2 Ru2 O8 87.94(13)
O9 Ru2 O8 89.12(14)
O10 Ru2 O8 90.25(14)
O7 Ru2 O8 91.53(14)
C13 O1 Ru1 128.7(3)
C4 N2 Ru2 128.0(3)
C4 N2 H2N 116.0
Ru2 N2 H2N 116.0
C16 O3 Ru1 123.2(3)
C18 O4 Ru1 123.7(3)
C21 O5 Ru1 123.9(3)
C23 O6 Ru1 123.0(3)
C26 O7 Ru2 124.6(3)
C28 O8 Ru2 124.2(3)
C31 O9 Ru2 123.4(3)
C33 O10 Ru2 122.7(3)
C1 N1 Ru1 130.3(3)
C1 N1 H1N 114.9
Ru1 N1 H1N 114.9
C6 O2 Ru2 125.5(3)
N1 C1 C14 124.1(4)
N1 C1 C2 118.1(4)
C14 C1 C2 117.8(5)
C3 C2 C1 122.0(4)
C3 C2 H2 119.0
C1 C2 H2 119.0
C2 C3 C4 122.1(5)
C2 C3 H3 119.0
C4 C3 H3 119.0
N2 C4 C5 123.9(4)
N2 C4 C3 118.0(4)
C5 C4 C3 118.0(5)
C6 C5 C14 120.2(4)
C6 C5 C4 120.1(5)
C14 C5 C4 119.5(4)
O2 C6 C5 125.3(4)
O2 C6 C7 115.2(4)
C5 C6 C7 119.5(5)
C12 C7 C8 119.8(4)
C12 C7 C6 120.5(4)
C8 C7 C6 119.8(5)
C9 C8 C7 119.6(5)
C9 C8 H8 120.2
C7 C8 H8 120.2
C8 C9 C10 120.8(4)
C8 C9 H9 119.6
C10 C9 H9 119.6
C11 C10 C9 119.5(4)
C11 C10 H10 120.3
C9 C10 H10 120.3
C10 C11 C12 120.5(5)
C10 C11 H11 119.8
C12 C11 H11 119.8
C7 C12 C11 119.8(4)
C7 C12 C13 120.2(4)
C11 C12 C13 120.0(5)
O1 C13 C14 126.5(4)
O1 C13 C12 114.3(4)
C14 C13 C12 119.2(4)
C13 C14 C5 120.0(4)
C13 C14 C1 120.6(5)
C5 C14 C1 119.4(4)
C16 C15 H15A 109.5
C16 C15 H15B 109.5
H15A C15 H15B 109.5
C16 C15 H15C 109.5
H15A C15 H15C 109.5
H15B C15 H15C 109.5
O3 C16 C17 126.5(5)
O3 C16 C15 114.2(4)
C17 C16 C15 119.3(5)
C16 C17 C18 127.4(5)
C16 C17 H17 116.3
C18 C17 H17 116.3
O4 C18 C17 125.1(5)
O4 C18 C19 115.2(4)
C17 C18 C19 119.7(5)
C18 C19 H19A 109.5
C18 C19 H19B 109.5
H19A C19 H19B 109.5
C18 C19 H19C 109.5
H19A C19 H19C 109.5
H19B C19 H19C 109.5
C21 C20 H20A 109.5
C21 C20 H20B 109.5
H20A C20 H20B 109.5
C21 C20 H20C 109.5
H20A C20 H20C 109.5
H20B C20 H20C 109.5
O5 C21 C22 126.1(5)
O5 C21 C20 114.4(5)
C22 C21 C20 119.5(5)
C23 C22 C21 127.3(5)
C23 C22 H22 116.4
C21 C22 H22 116.4
O6 C23 C22 126.4(5)
O6 C23 C24 112.9(4)
C22 C23 C24 120.7(5)
C23 C24 H24A 109.5
C23 C24 H24B 109.5
H24A C24 H24B 109.5
C23 C24 H24C 109.5
H24A C24 H24C 109.5
H24B C24 H24C 109.5
C26 C25 H25A 109.5
C26 C25 H25B 109.5
H25A C25 H25B 109.5
C26 C25 H25C 109.5
H25A C25 H25C 109.5
H25B C25 H25C 109.5
O7 C26 C27 125.9(5)
O7 C26 C25 114.6(5)
C27 C26 C25 119.6(5)
C26 C27 C28 128.5(5)
C26 C27 H27 115.8
C28 C27 H27 115.8
O8 C28 C27 124.9(5)
O8 C28 C29 116.3(5)
C27 C28 C29 118.8(5)
C28 C29 H29A 109.5
C28 C29 H29B 109.5
H29A C29 H29B 109.5
C28 C29 H29C 109.5
H29A C29 H29C 109.5
H29B C29 H29C 109.5
C31 C30 H30A 109.5
C31 C30 H30B 109.5
H30A C30 H30B 109.5
C31 C30 H30C 109.5
H30A C30 H30C 109.5
H30B C30 H30C 109.5
O9 C31 C32 124.4(5)
O9 C31 C30 115.5(5)
C32 C31 C30 120.1(5)
C33 C32 C31 128.9(5)
C33 C32 H32 115.5
C31 C32 H32 115.5
O10 C33 C32 125.7(5)
O10 C33 C34 114.4(5)
C32 C33 C34 120.0(5)
C33 C34 H34A 109.5
C33 C34 H34B 109.5
H34A C34 H34B 109.5
C33 C34 H34C 109.5
H34A C34 H34C 109.5
H34B C34 H34C 109.5

loop_
_geom_bond_atom_site_label_1
_geom_bond_atom_site_label_2
_geom_bond_distance
Ru1 N1 1.936(4)
Ru1 O1 1.974(3)
Ru1 O3 2.007(3)
Ru1 O4 2.023(3)
Ru1 O6 2.026(3)
Ru1 O5 2.064(3)
Ru2 N2 1.945(4)
Ru2 O2 1.956(3)
Ru2 O9 2.010(3)
Ru2 O10 2.021(3)
Ru2 O7 2.043(3)
Ru2 O8 2.081(3)
O1 C13 1.282(6)
N2 C4 1.316(6)
N2 H2N 0.8800
O3 C16 1.295(6)
O4 C18 1.277(6)
O5 C21 1.257(6)
O6 C23 1.307(6)
O7 C26 1.280(6)
O8 C28 1.270(6)
O9 C31 1.274(6)
O10 C33 1.267(6)
N1 C1 1.314(6)
N1 H1N 0.8800
O2 C6 1.295(6)
C1 C14 1.453(6)
C1 C2 1.459(7)
C2 C3 1.328(7)
C2 H2 0.9500
C3 C4 1.447(7)
C3 H3 0.9500
C4 C5 1.445(6)
C5 C6 1.420(6)
C5 C14 1.444(7)
C6 C7 1.464(6)
C7 C12 1.393(7)
C7 C8 1.412(6)
C8 C9 1.379(7)
C8 H8 0.9500
C9 C10 1.400(7)
C9 H9 0.9500
C10 C11 1.387(6)
C10 H10 0.9500
C11 C12 1.398(6)
C11 H11 0.9500
C12 C13 1.470(6)
C13 C14 1.428(6)
C15 C16 1.508(7)
C15 H15A 0.9800
C15 H15B 0.9800
C15 H15C 0.9800
C16 C17 1.378(7)
C17 C18 1.401(7)
C17 H17 0.9500
C18 C19 1.505(7)
C19 H19A 0.9800
C19 H19B 0.9800
C19 H19C 0.9800
C20 C21 1.514(7)
C20 H20A 0.9800
C20 H20B 0.9800
C20 H20C 0.9800
C21 C22 1.406(8)
C22 C23 1.375(7)
C22 H22 0.9500
C23 C24 1.510(7)
C24 H24A 0.9800
C24 H24B 0.9800
C24 H24C 0.9800
C25 C26 1.505(7)
C25 H25A 0.9800
C25 H25B 0.9800
C25 H25C 0.9800
C26 C27 1.386(8)
C27 C28 1.414(8)
C27 H27 0.9500
C28 C29 1.505(8)
C29 H29A 0.9800
C29 H29B 0.9800
C29 H29C 0.9800
C30 C31 1.503(7)
C30 H30A 0.9800
C30 H30B 0.9800
C30 H30C 0.9800
C31 C32 1.401(8)
C32 C33 1.370(8)
C32 H32 0.9500
C33 C34 1.522(8)
C34 H34A 0.9800
C34 H34B 0.9800
C34 H34C 0.9800

loop_
_geom_torsion_atom_site_label_1
_geom_torsion_atom_site_label_2
_geom_torsion_atom_site_label_3
_geom_torsion_atom_site_label_4
_geom_torsion
N1 Ru1 O1 C13 0.3(4)
O3 Ru1 O1 C13 93.2(4)
O4 Ru1 O1 C13 -71(5)
O6 Ru1 O1 C13 -89.6(4)
O5 Ru1 O1 C13 178.7(4)
O2 Ru2 N2 C4 19.8(4)
O9 Ru2 N2 C4 -66.5(4)
O10 Ru2 N2 C4 -159.3(4)
O7 Ru2 N2 C4 114.8(4)
O8 Ru2 N2 C4 2(3)
N1 Ru1 O3 C16 -85.1(4)
O1 Ru1 O3 C16 -174.8(4)
O4 Ru1 O3 C16 4.8(4)
O6 Ru1 O3 C16 101(3)
O5 Ru1 O3 C16 95.4(4)
N1 Ru1 O4 C18 81.2(4)
O1 Ru1 O4 C18 152(5)
O3 Ru1 O4 C18 -11.7(4)
O6 Ru1 O4 C18 171.1(4)
O5 Ru1 O4 C18 -97.2(4)
N1 Ru1 O5 C21 149(5)
O1 Ru1 O5 C21 79.9(4)
O3 Ru1 O5 C21 168.5(4)
O4 Ru1 O5 C21 -98.6(4)
O6 Ru1 O5 C21 -11.2(4)
N1 Ru1 O6 C23 -166.4(4)
O1 Ru1 O6 C23 -76.7(4)
O3 Ru1 O6 C23 7(3)
O4 Ru1 O6 C23 103.8(4)
O5 Ru1 O6 C23 13.1(4)
N2 Ru2 O7 C26 -179.6(4)
O2 Ru2 O7 C26 -91.0(4)
O9 Ru2 O7 C26 114(6)
O10 Ru2 O7 C26 87.2(4)
O8 Ru2 O7 C26 -3.0(4)
N2 Ru2 O8 C28 109(2)
O2 Ru2 O8 C28 92.0(4)
O9 Ru2 O8 C28 178.3(4)
O10 Ru2 O8 C28 -88.9(4)
O7 Ru2 O8 C28 -3.0(4)
N2 Ru2 O9 C31 -79.1(4)
O2 Ru2 O9 C31 -167.7(4)
O10 Ru2 O9 C31 14.1(4)
O7 Ru2 O9 C31 -12(6)
O8 Ru2 O9 C31 104.3(4)
N2 Ru2 O10 C33 75.3(4)
O2 Ru2 O10 C33 -77(4)
O9 Ru2 O10 C33 -14.4(4)
O7 Ru2 O10 C33 164.9(4)
O8 Ru2 O10 C33 -103.6(4)
O1 Ru1 N1 C1 -1.1(4)
O3 Ru1 N1 C1 -89.7(4)
O4 Ru1 N1 C1 177.4(4)
O6 Ru1 N1 C1 90.0(4)
O5 Ru1 N1 C1 -71(5)
N2 Ru2 O2 C6 -31.6(4)
O9 Ru2 O2 C6 58.1(4)
O10 Ru2 O2 C6 121(4)
O7 Ru2 O2 C6 -121.3(4)
O8 Ru2 O2 C6 147.4(4)
Ru1 N1 C1 C14 -0.5(7)
Ru1 N1 C1 C2 178.2(3)
N1 C1 C2 C3 177.2(5)
C14 C1 C2 C3 -4.1(7)
C1 C2 C3 C4 -5.1(8)
Ru2 N2 C4 C5 -1.9(7)
Ru2 N2 C4 C3 177.5(4)
C2 C3 C4 N2 -167.4(5)
C2 C3 C4 C5 12.0(8)
N2 C4 C5 C6 -14.6(7)
C3 C4 C5 C6 166.1(5)
N2 C4 C5 C14 169.6(5)
C3 C4 C5 C14 -9.7(7)
Ru2 O2 C6 C5 26.3(7)
Ru2 O2 C6 C7 -156.1(3)
C14 C5 C6 O2 177.4(4)
C4 C5 C6 O2 1.7(7)
C14 C5 C6 C7 -0.1(7)
C4 C5 C6 C7 -175.8(4)
O2 C6 C7 C12 177.4(4)
C5 C6 C7 C12 -4.8(7)
O2 C6 C7 C8 -3.7(6)
C5 C6 C7 C8 174.1(4)
C12 C7 C8 C9 -1.6(7)
C6 C7 C8 C9 179.5(4)
C7 C8 C9 C10 -0.2(7)
C8 C9 C10 C11 0.8(7)
C9 C10 C11 C12 0.4(7)
C8 C7 C12 C11 2.8(7)
C6 C7 C12 C11 -178.2(4)
C8 C7 C12 C13 -175.7(4)
C6 C7 C12 C13 3.3(7)
C10 C11 C12 C7 -2.2(7)
C10 C11 C12 C13 176.3(4)
Ru1 O1 C13 C14 2.3(7)
Ru1 O1 C13 C12 -175.4(3)
C7 C12 C13 O1 -179.0(4)
C11 C12 C13 O1 2.5(6)
C7 C12 C13 C14 3.1(6)
C11 C12 C13 C14 -175.3(4)
O1 C13 C14 C5 174.4(4)
C12 C13 C14 C5 -8.0(6)
O1 C13 C14 C1 -4.3(7)
C12 C13 C14 C1 173.3(4)
C6 C5 C14 C13 6.5(7)
C4 C5 C14 C13 -177.7(4)
C6 C5 C14 C1 -174.8(4)
C4 C5 C14 C1 1.0(6)
N1 C1 C14 C13 3.3(7)
C2 C1 C14 C13 -175.3(4)
N1 C1 C14 C5 -175.4(4)
C2 C1 C14 C5 5.9(6)
Ru1 O3 C16 C17 2.1(7)
Ru1 O3 C16 C15 -178.8(3)
O3 C16 C17 C18 -5.6(10)
C15 C16 C17 C18 175.3(5)
Ru1 O4 C18 C17 12.3(7)
Ru1 O4 C18 C19 -168.2(3)
C16 C17 C18 O4 -2.6(9)
C16 C17 C18 C19 177.8(5)
Ru1 O5 C21 C22 8.0(7)
Ru1 O5 C21 C20 -169.8(3)
O5 C21 C22 C23 -2.6(9)
C20 C21 C22 C23 175.1(5)
Ru1 O6 C23 C22 -12.5(7)
Ru1 O6 C23 C24 167.3(3)
C21 C22 C23 O6 5.1(9)
C21 C22 C23 C24 -174.7(5)
Ru2 O7 C26 C27 5.1(8)
Ru2 O7 C26 C25 -175.3(3)
O7 C26 C27 C28 -1.0(11)
C25 C26 C27 C28 179.4(6)
Ru2 O8 C28 C27 7.3(8)
Ru2 O8 C28 C29 -173.9(4)
C26 C27 C28 O8 -6.1(10)
C26 C27 C28 C29 175.1(6)
Ru2 O9 C31 C32 -8.0(8)
Ru2 O9 C31 C30 174.7(3)
O9 C31 C32 C33 -3.8(10)
C30 C31 C32 C33 173.4(6)
Ru2 O10 C33 C32 8.8(8)
Ru2 O10 C33 C34 -170.6(4)
C31 C32 C33 O10 3.3(10)
C31 C32 C33 C34 -177.4(6)
